data_4326668
loop_
_publ_author_name
'Fabian Spaenig'
'Jean-Hubert Olivier'
'Valentina Prusakova'
'Pascal Retailleau'
'Raymond Ziessel'
'Felix N. Castellano'

_publ_section_title
;
 Excited-State Properties of Heteroleptic Iridium(III) Complexes Bearing
 Aromatic Hydrocarbons with Extended Cores
;
_journal_name_full 'Inorganic Chemistry'
_journal_page_first 10859
_journal_page_last 10871
_journal_paper_doi 10.1021/ic201397v
_journal_volume 50
_journal_year 2011
_chemical_formula_moiety 'C51 H35 Ir N2 O2, 2(C4 H10 O)'
_chemical_formula_sum 'C59 H55 Ir N2 O4'
_chemical_formula_weight 1048.25
_chemical_name_common '[(ppy)2Ir(AcacPh-Pyr)]'
_chemical_name_systematic
; 
 ? 
;
_space_group_IT_number 2
_symmetry_cell_setting triclinic
_symmetry_space_group_name_Hall '-P 1'
_symmetry_space_group_name_H-M 'P -1'
_atom_sites_solution_hydrogens difmap
_atom_sites_solution_primary direct
_atom_sites_solution_secondary difmap
_audit_creation_method SHELXL-97
_cell_angle_alpha 105.31(5)
_cell_angle_beta 90.39(4)
_cell_angle_gamma 91.63(4)
_cell_formula_units_Z 2
_cell_length_a 9.516(4)
_cell_length_b 11.742(6)
_cell_length_c 20.778(12)
_cell_measurement_reflns_used 3923
_cell_measurement_temperature 293(2)
_cell_measurement_theta_max 26.373
_cell_measurement_theta_min 0.998
_cell_volume 2238(2)
_computing_cell_refinement 'DENZO (Otwinowski & Minor, 1997); COLLECT (Nonius B.V., 1999)'
_computing_data_collection 'DENZO (Otwinowski & Minor, 1997); COLLECT (Nonius B.V., 1999)'
_computing_data_reduction 'SCALEPACK (Otwinowski & Minor, 1997)'
_computing_molecular_graphics 'PLATON (Spek, 2003)'
_computing_publication_material 'SHELXL97 (Sheldrick, 2008)'
_computing_structure_refinement 'SHELXL97 (Sheldrick, 2008); CRYSTALBUILDER (Welter, 2006)'
_computing_structure_solution 'DIRDIF-99 (Beurskens et al, 1999)'
_diffrn_ambient_temperature 293(2)
_diffrn_measured_fraction_theta_full 0.866
_diffrn_measured_fraction_theta_max 0.866
_diffrn_measurement_device_type 'Nonius kappa-CCD diffractometer'
_diffrn_measurement_method 'phi scan'
_diffrn_radiation_monochromator graphite
_diffrn_radiation_source 'fine-focus sealed tube'
_diffrn_radiation_type MoK\a
_diffrn_radiation_wavelength 0.71070
_diffrn_reflns_av_R_equivalents 0.0326
_diffrn_reflns_av_sigmaI/netI 0.0691
_diffrn_reflns_limit_h_max 11
_diffrn_reflns_limit_h_min -10
_diffrn_reflns_limit_k_max 14
_diffrn_reflns_limit_k_min -13
_diffrn_reflns_limit_l_max 24
_diffrn_reflns_limit_l_min -25
_diffrn_reflns_number 11918
_diffrn_reflns_theta_full 26.41
_diffrn_reflns_theta_max 26.41
_diffrn_reflns_theta_min 2.14
_exptl_absorpt_coefficient_mu 3.037
_exptl_absorpt_correction_T_max 0.54
_exptl_absorpt_correction_T_min 0.43
_exptl_absorpt_correction_type multi-scan
_exptl_absorpt_process_details 'Scalepack (Otwinowski & Minor, 1997)'
_exptl_crystal_colour yellow
_exptl_crystal_density_diffrn 1.555
_exptl_crystal_description block
_exptl_crystal_F_000 1064
_exptl_crystal_size_max 0.50
_exptl_crystal_size_mid 0.30
_exptl_crystal_size_min 0.20
_refine_diff_density_max 0.901
_refine_diff_density_min -1.474
_refine_diff_density_rms 0.122
_refine_ls_extinction_method none
_refine_ls_goodness_of_fit_ref 1.043
_refine_ls_hydrogen_treatment constr
_refine_ls_matrix_type full
_refine_ls_number_parameters 507
_refine_ls_number_reflns 7964
_refine_ls_number_restraints 160
_refine_ls_restrained_S_all 1.052
_refine_ls_R_factor_all 0.0663
_refine_ls_R_factor_gt 0.0482
_refine_ls_shift/su_max 0.001
_refine_ls_shift/su_mean 0.000
_refine_ls_structure_factor_coef Fsqd
_refine_ls_weighting_details 'calc w=1/[\s^2^(Fo^2^)+(0.0646P)^2^+0.0000P] where P=(Fo^2^+2Fc^2^)/3'
_refine_ls_weighting_scheme calc
_refine_ls_wR_factor_gt 0.1111
_refine_ls_wR_factor_ref 0.1181
_reflns_number_gt 6281
_reflns_number_total 7964
_reflns_threshold_expression >2sigma(I)
_cod_data_source_file ic201397v_si_001_1.cif
_cod_data_source_block complex_4
_cod_database_code 4326668

loop_
_symmetry_equiv_pos_as_xyz
'x, y, z'
'-x, -y, -z'

loop_
_atom_site_label
_atom_site_type_symbol
_atom_site_fract_x
_atom_site_fract_y
_atom_site_fract_z
_atom_site_U_iso_or_equiv
_atom_site_adp_type
_atom_site_occupancy
_atom_site_symmetry_multiplicity
_atom_site_calc_flag
_atom_site_refinement_flags
Ir1 Ir 0.73162(2) 0.71363(2) 0.422138(13) 0.03797(11) Uani 1 1 d .
O1 O 0.7997(4) 0.5974(4) 0.4798(2) 0.0436(11) Uani 1 1 d .
O2 O 0.8365(5) 0.8510(4) 0.4975(2) 0.0436(10) Uani 1 1 d .
N1 N 0.5481(6) 0.7513(5) 0.4729(3) 0.0458(14) Uani 1 1 d .
N2 N 0.9035(5) 0.6724(5) 0.3641(3) 0.0435(13) Uani 1 1 d .
C1 C 0.4990(8) 0.6944(7) 0.5170(4) 0.059(2) Uani 1 1 d .
H1 H 0.5535 0.6368 0.5271 0.071 Uiso 1 1 calc R
C2 C 0.3717(9) 0.7180(9) 0.5475(5) 0.076(3) Uani 1 1 d .
H2 H 0.3389 0.6764 0.5770 0.091 Uiso 1 1 calc R
C3 C 0.2938(8) 0.8062(9) 0.5329(5) 0.078(3) Uani 1 1 d .
H3 H 0.2090 0.8266 0.5542 0.094 Uiso 1 1 calc R
C4 C 0.3404(8) 0.8636(8) 0.4873(4) 0.066(2) Uani 1 1 d .
H4 H 0.2864 0.9213 0.4769 0.079 Uiso 1 1 calc R
C5 C 0.4692(7) 0.8354(6) 0.4564(4) 0.0543(19) Uani 1 1 d .
C6 C 0.5304(8) 0.8823(6) 0.4046(4) 0.0538(19) Uani 1 1 d .
C7 C 0.4703(9) 0.9699(7) 0.3807(5) 0.076(3) Uani 1 1 d .
H7 H 0.3864 1.0025 0.3983 0.091 Uiso 1 1 calc R
C8 C 0.5371(11) 1.0091(8) 0.3299(6) 0.085(3) Uani 1 1 d .
H8 H 0.4967 1.0676 0.3138 0.102 Uiso 1 1 calc R
C9 C 0.6592(10) 0.9626(8) 0.3043(5) 0.072(2) Uani 1 1 d .
H9 H 0.7028 0.9897 0.2710 0.087 Uiso 1 1 calc R
C10 C 0.7199(8) 0.8747(6) 0.3273(4) 0.0558(19) Uani 1 1 d .
H10 H 0.8030 0.8425 0.3084 0.067 Uiso 1 1 calc R
C11 C 0.6588(7) 0.8328(6) 0.3786(3) 0.0440(16) Uani 1 1 d .
C12 C 1.0348(7) 0.7206(6) 0.3798(4) 0.0452(16) Uani 1 1 d .
H12 H 1.0491 0.7772 0.4203 0.054 Uiso 1 1 calc R
C13 C 1.1465(8) 0.6896(7) 0.3389(4) 0.059(2) Uani 1 1 d .
H13 H 1.2348 0.7252 0.3510 0.071 Uiso 1 1 calc R
C14 C 1.1266(8) 0.6039(8) 0.2785(4) 0.067(2) Uani 1 1 d .
H14 H 1.2014 0.5808 0.2500 0.081 Uiso 1 1 calc R
C15 C 0.9946(8) 0.5540(7) 0.2620(4) 0.062(2) Uani 1 1 d .
H15 H 0.9794 0.4979 0.2214 0.074 Uiso 1 1 calc R
C16 C 0.8837(7) 0.5869(6) 0.3054(3) 0.0458(16) Uani 1 1 d .
C17 C 0.7386(7) 0.5390(6) 0.2950(4) 0.0469(16) Uani 1 1 d .
C18 C 0.6945(9) 0.4527(7) 0.2379(4) 0.069(2) Uani 1 1 d .
H18 H 0.7564 0.4246 0.2033 0.082 Uiso 1 1 calc R
C19 C 0.5548(10) 0.4088(8) 0.2336(5) 0.080(3) Uani 1 1 d .
H19 H 0.5226 0.3518 0.1959 0.096 Uiso 1 1 calc R
C20 C 0.4677(9) 0.4510(8) 0.2854(5) 0.084(3) Uani 1 1 d .
H20 H 0.3761 0.4202 0.2833 0.101 Uiso 1 1 calc R
C21 C 0.5105(7) 0.5373(6) 0.3406(4) 0.0560(19) Uani 1 1 d .
H21 H 0.4451 0.5647 0.3737 0.067 Uiso 1 1 calc R
C22 C 0.6453(7) 0.5864(6) 0.3502(4) 0.0522(18) Uani 1 1 d .
C23 C 0.8772(6) 0.7421(5) 0.5786(3) 0.0396(14) Uani 1 1 d .
C24 C 0.8813(6) 0.8448(5) 0.5539(3) 0.0373(14) Uani 1 1 d .
C25 C 0.9383(8) 0.9612(6) 0.5978(4) 0.0553(19) Uani 1 1 d .
H25A H 0.9428 1.0188 0.5724 0.083 Uiso 1 1 calc R
H25B H 1.0308 0.9509 0.6136 0.083 Uiso 1 1 calc R
H25C H 0.8776 0.9879 0.6351 0.083 Uiso 1 1 calc R
C26 C 0.8458(6) 0.6268(5) 0.5392(3) 0.0390(14) Uani 1 1 d .
C27 C 0.8650(9) 0.5228(6) 0.5688(4) 0.060(2) Uani 1 1 d .
H27A H 0.8527 0.4503 0.5344 0.090 Uiso 1 1 calc R
H27B H 0.7967 0.5251 0.6029 0.090 Uiso 1 1 calc R
H27C H 0.9578 0.5273 0.5879 0.090 Uiso 1 1 calc R
C28 C 0.9162(7) 0.7588(6) 0.6503(3) 0.0439(15) Uani 1 1 d .
C29 C 0.8167(10) 0.7868(9) 0.7001(4) 0.074(2) Uani 1 1 d .
H29 H 0.7248 0.7966 0.6875 0.089 Uiso 1 1 calc R
C30 C 0.8449(13) 0.8007(10) 0.7658(5) 0.094(3) Uani 1 1 d .
H30 H 0.7730 0.8187 0.7966 0.112 Uiso 1 1 calc R
C31 C 0.9812(13) 0.7881(8) 0.7874(4) 0.079(3) Uani 1 1 d .
C32 C 1.0856(11) 0.7656(9) 0.7407(5) 0.079(3) Uani 1 1 d .
H32 H 1.1785 0.7629 0.7544 0.095 Uiso 1 1 calc R
C33 C 1.0530(9) 0.7468(8) 0.6729(4) 0.067(2) Uani 1 1 d .
H33 H 1.1240 0.7258 0.6419 0.080 Uiso 1 1 calc R
C34 C 1.0155(14) 0.8006(8) 0.8566(5) 0.101(4) Uani 1 1 d U
C35 C 1.0358(17) 0.8092(9) 0.9142(5) 0.117(4) Uani 1 1 d U
C36 C 1.0612(19) 0.8202(9) 0.9845(6) 0.124(4) Uani 1 1 d U
C37 C 0.952(2) 0.8759(11) 1.0279(6) 0.154(5) Uani 1 1 d U
H37 H 0.8703 0.9006 1.0116 0.184 Uiso 1 1 calc R
C38 C 0.976(2) 0.8907(13) 1.0963(7) 0.167(6) Uani 1 1 d U
H38 H 0.9081 0.9258 1.1263 0.200 Uiso 1 1 calc R
C39 C 1.096(2) 0.8553(11) 1.1200(6) 0.140(4) Uani 1 1 d U
C40 C 1.118(2) 0.8737(14) 1.1932(7) 0.159(5) Uani 1 1 d U
H40 H 1.0532 0.9097 1.2249 0.190 Uiso 1 1 calc R
C41 C 1.235(2) 0.8349(14) 1.2080(9) 0.156(5) Uani 1 1 d U
H41 H 1.2508 0.8547 1.2538 0.187 Uiso 1 1 calc R
C42 C 1.344(2) 0.7714(13) 1.1737(9) 0.146(4) Uani 1 1 d U
C43 C 1.457(2) 0.7305(16) 1.1885(11) 0.177(6) Uani 1 1 d U
H43 H 1.4688 0.7426 1.2343 0.212 Uiso 1 1 calc R
C44 C 1.567(3) 0.6731(18) 1.1541(12) 0.191(7) Uani 1 1 d U
H44 H 1.6445 0.6494 1.1746 0.229 Uiso 1 1 calc R
C45 C 1.552(2) 0.6520(16) 1.0793(11) 0.195(6) Uani 1 1 d U
H45 H 1.6195 0.6123 1.0506 0.234 Uiso 1 1 calc R
C46 C 1.435(2) 0.6928(14) 1.0548(9) 0.154(4) Uani 1 1 d U
C47 C 1.408(2) 0.6760(14) 0.9837(8) 0.154(5) Uani 1 1 d U
H47 H 1.4710 0.6354 0.9527 0.184 Uiso 1 1 calc R
C48 C 1.2903(18) 0.7196(10) 0.9628(7) 0.125(4) Uani 1 1 d U
H48 H 1.2804 0.7099 0.9171 0.150 Uiso 1 1 calc R
C49 C 1.1789(18) 0.7795(9) 1.0043(5) 0.115(3) Uani 1 1 d U
C50 C 1.208(2) 0.7939(9) 1.0754(6) 0.126(3) Uani 1 1 d U
C51 C 1.328(2) 0.7522(12) 1.0967(8) 0.145(4) Uani 1 1 d U

loop_
_atom_site_aniso_label
_atom_site_aniso_U_11
_atom_site_aniso_U_22
_atom_site_aniso_U_33
_atom_site_aniso_U_23
_atom_site_aniso_U_13
_atom_site_aniso_U_12
Ir1 0.03347(15) 0.03603(15) 0.04327(17) 0.00851(10) -0.00535(10) 0.00218(10)
O1 0.043(2) 0.035(2) 0.052(3) 0.010(2) 0.001(2) 0.006(2)
O2 0.048(3) 0.035(2) 0.048(3) 0.011(2) -0.007(2) -0.002(2)
N1 0.037(3) 0.040(3) 0.054(4) 0.000(3) -0.004(3) 0.002(3)
N2 0.037(3) 0.046(3) 0.052(4) 0.023(3) -0.004(2) -0.003(3)
C1 0.046(4) 0.062(5) 0.066(5) 0.011(4) 0.007(4) -0.001(4)
C2 0.055(5) 0.095(7) 0.073(6) 0.015(5) 0.009(4) 0.000(5)
C3 0.043(4) 0.110(7) 0.071(7) 0.003(6) 0.007(4) 0.015(5)
C4 0.048(4) 0.077(5) 0.062(6) -0.003(4) -0.008(4) 0.017(4)
C5 0.043(4) 0.052(4) 0.057(5) -0.005(4) -0.012(3) 0.003(4)
C6 0.049(4) 0.042(4) 0.063(5) 0.001(3) -0.025(4) 0.007(3)
C7 0.065(5) 0.056(5) 0.095(8) 0.000(5) -0.031(5) 0.016(4)
C8 0.091(7) 0.068(6) 0.103(8) 0.036(6) -0.047(6) 0.003(6)
C9 0.084(6) 0.071(5) 0.072(6) 0.036(5) -0.020(5) 0.002(5)
C10 0.060(5) 0.053(4) 0.057(5) 0.021(4) -0.012(4) -0.004(4)
C11 0.039(3) 0.037(3) 0.050(4) 0.001(3) -0.015(3) 0.001(3)
C12 0.048(4) 0.038(3) 0.053(4) 0.019(3) -0.006(3) -0.003(3)
C13 0.041(4) 0.071(5) 0.072(6) 0.028(4) 0.006(4) -0.002(4)
C14 0.053(5) 0.092(6) 0.063(6) 0.029(5) 0.019(4) 0.014(4)
C15 0.063(5) 0.066(5) 0.053(5) 0.010(4) 0.007(4) 0.005(4)
C16 0.052(4) 0.042(3) 0.043(4) 0.011(3) 0.001(3) 0.002(3)
C17 0.045(4) 0.044(4) 0.050(4) 0.009(3) -0.010(3) 0.002(3)
C18 0.068(5) 0.067(5) 0.060(6) -0.003(4) -0.009(4) 0.002(4)
C19 0.085(7) 0.069(6) 0.072(7) -0.005(5) -0.028(5) -0.004(5)
C20 0.048(5) 0.078(6) 0.107(8) -0.008(6) -0.028(5) -0.017(4)
C21 0.040(4) 0.062(5) 0.061(5) 0.007(4) -0.001(3) -0.006(3)
C22 0.038(4) 0.040(4) 0.081(6) 0.021(4) -0.009(3) 0.004(3)
C23 0.032(3) 0.043(3) 0.043(4) 0.011(3) -0.001(3) 0.005(3)
C24 0.030(3) 0.042(3) 0.037(4) 0.006(3) 0.003(3) 0.002(3)
C25 0.060(4) 0.047(4) 0.058(5) 0.012(3) -0.017(4) -0.004(4)
C26 0.035(3) 0.038(3) 0.047(4) 0.015(3) 0.003(3) 0.003(3)
C27 0.071(5) 0.047(4) 0.070(6) 0.030(4) -0.006(4) 0.002(4)
C28 0.052(4) 0.039(3) 0.040(4) 0.010(3) 0.002(3) 0.004(3)
C29 0.069(5) 0.102(7) 0.052(6) 0.021(5) 0.015(4) 0.003(5)
C30 0.119(9) 0.108(8) 0.051(6) 0.012(5) 0.026(6) 0.022(7)
C31 0.135(9) 0.067(5) 0.043(5) 0.029(4) -0.007(6) -0.003(6)
C32 0.089(7) 0.099(7) 0.061(6) 0.040(5) -0.020(5) -0.003(6)
C33 0.065(5) 0.090(6) 0.052(5) 0.028(4) 0.002(4) 0.012(5)
C34 0.176(11) 0.067(6) 0.063(5) 0.024(5) -0.014(7) -0.019(7)
C35 0.238(14) 0.069(6) 0.048(5) 0.024(5) -0.013(6) -0.017(7)
C36 0.254(12) 0.063(6) 0.056(5) 0.023(5) -0.014(6) -0.017(7)
C37 0.301(15) 0.098(9) 0.063(6) 0.022(7) 0.006(7) 0.026(11)
C38 0.332(16) 0.106(10) 0.069(6) 0.032(7) 0.010(8) 0.019(12)
C39 0.291(13) 0.073(7) 0.050(5) 0.010(5) -0.017(6) -0.052(8)
C40 0.274(15) 0.132(11) 0.066(6) 0.022(8) -0.004(8) -0.019(11)
C41 0.254(15) 0.097(10) 0.122(10) 0.046(8) -0.051(8) -0.063(9)
C42 0.236(13) 0.086(9) 0.125(8) 0.050(7) -0.070(8) -0.060(8)
C43 0.232(15) 0.129(13) 0.190(12) 0.087(10) -0.106(9) -0.073(10)
C44 0.242(15) 0.150(15) 0.206(13) 0.097(12) -0.114(11) -0.032(11)
C45 0.265(14) 0.144(12) 0.197(11) 0.091(11) -0.099(10) -0.045(10)
C46 0.239(13) 0.097(10) 0.131(8) 0.050(8) -0.077(7) -0.055(8)
C47 0.216(13) 0.128(11) 0.117(8) 0.039(9) -0.057(8) -0.049(9)
C48 0.213(12) 0.078(7) 0.083(7) 0.024(6) -0.035(6) -0.050(7)
C49 0.239(11) 0.052(5) 0.050(5) 0.014(4) -0.034(5) -0.050(6)
C50 0.257(11) 0.059(6) 0.061(5) 0.020(5) -0.037(6) -0.058(7)
C51 0.251(12) 0.086(9) 0.104(7) 0.045(7) -0.073(7) -0.080(8)

loop_
_atom_type_symbol
_atom_type_description
_atom_type_scat_dispersion_real
_atom_type_scat_dispersion_imag
_atom_type_scat_source
C C 0.0033 0.0016 'International Tables Vol C Tables 4.2.6.8 and 6.1.1.4'
H H 0.0000 0.0000 'International Tables Vol C Tables 4.2.6.8 and 6.1.1.4'
Ir Ir -1.4442 7.9887 'International Tables Vol C Tables 4.2.6.8 and 6.1.1.4'
N N 0.0061 0.0033 'International Tables Vol C Tables 4.2.6.8 and 6.1.1.4'
O O 0.0106 0.0060 'International Tables Vol C Tables 4.2.6.8 and 6.1.1.4'

loop_
_geom_angle_atom_site_label_1
_geom_angle_atom_site_label_2
_geom_angle_atom_site_label_3
_geom_angle
C22 Ir1 C11 89.8(3)
C22 Ir1 N2 81.6(3)
C11 Ir1 N2 96.6(3)
C22 Ir1 N1 94.1(3)
C11 Ir1 N1 80.6(3)
N2 Ir1 N1 174.9(2)
C22 Ir1 O2 176.8(2)
C11 Ir1 O2 90.5(2)
N2 Ir1 O2 95.2(2)
N1 Ir1 O2 89.1(2)
C22 Ir1 O1 94.6(2)
C11 Ir1 O1 173.2(2)
N2 Ir1 O1 89.22(19)
N1 Ir1 O1 93.9(2)
O2 Ir1 O1 85.40(17)
C26 O1 Ir1 126.9(4)
C24 O2 Ir1 127.3(4)
C1 N1 C5 119.9(6)
C1 N1 Ir1 124.3(5)
C5 N1 Ir1 115.7(5)
C12 N2 C16 118.4(6)
C12 N2 Ir1 125.3(5)
C16 N2 Ir1 116.3(4)
N1 C1 C2 122.7(8)
N1 C1 H1 118.7
C2 C1 H1 118.7
C1 C2 C3 117.6(9)
C1 C2 H2 121.2
C3 C2 H2 121.2
C4 C3 C2 120.7(8)
C4 C3 H3 119.7
C2 C3 H3 119.7
C3 C4 C5 119.8(8)
C3 C4 H4 120.1
C5 C4 H4 120.1
N1 C5 C4 119.3(8)
N1 C5 C6 113.7(6)
C4 C5 C6 127.0(7)
C7 C6 C11 120.6(8)
C7 C6 C5 123.8(8)
C11 C6 C5 115.6(6)
C6 C7 C8 119.7(8)
C6 C7 H7 120.2
C8 C7 H7 120.2
C9 C8 C7 120.6(7)
C9 C8 H8 119.7
C7 C8 H8 119.7
C8 C9 C10 120.4(9)
C8 C9 H9 119.8
C10 C9 H9 119.8
C9 C10 C11 121.6(8)
C9 C10 H10 119.2
C11 C10 H10 119.2
C10 C11 C6 117.1(6)
C10 C11 Ir1 128.4(5)
C6 C11 Ir1 114.4(5)
N2 C12 C13 122.8(7)
N2 C12 H12 118.6
C13 C12 H12 118.6
C12 C13 C14 119.1(7)
C12 C13 H13 120.5
C14 C13 H13 120.5
C15 C14 C13 118.9(7)
C15 C14 H14 120.6
C13 C14 H14 120.6
C14 C15 C16 120.4(8)
C14 C15 H15 119.8
C16 C15 H15 119.8
N2 C16 C15 120.4(7)
N2 C16 C17 113.3(6)
C15 C16 C17 126.3(7)
C18 C17 C22 122.6(7)
C18 C17 C16 123.0(7)
C22 C17 C16 114.5(6)
C17 C18 C19 118.9(8)
C17 C18 H18 120.6
C19 C18 H18 120.6
C20 C19 C18 118.9(8)
C20 C19 H19 120.5
C18 C19 H19 120.5
C19 C20 C21 121.9(8)
C19 C20 H20 119.0
C21 C20 H20 119.0
C20 C21 C22 124.0(8)
C20 C21 H21 118.0
C22 C21 H21 118.0
C21 C22 C17 113.6(7)
C21 C22 Ir1 132.2(6)
C17 C22 Ir1 114.1(5)
C26 C23 C24 124.4(6)
C26 C23 C28 118.4(6)
C24 C23 C28 117.2(6)
O2 C24 C23 126.3(6)
O2 C24 C25 113.8(6)
C23 C24 C25 119.9(6)
C24 C25 H25A 109.5
C24 C25 H25B 109.5
H25A C25 H25B 109.5
C24 C25 H25C 109.5
H25A C25 H25C 109.5
H25B C25 H25C 109.5
O1 C26 C23 126.9(6)
O1 C26 C27 113.7(6)
C23 C26 C27 119.4(6)
C26 C27 H27A 109.5
C26 C27 H27B 109.5
H27A C27 H27B 109.5
C26 C27 H27C 109.5
H27A C27 H27C 109.5
H27B C27 H27C 109.5
C29 C28 C33 114.8(7)
C29 C28 C23 121.4(7)
C33 C28 C23 123.8(6)
C30 C29 C28 124.2(9)
C30 C29 H29 117.9
C28 C29 H29 117.9
C29 C30 C31 120.3(9)
C29 C30 H30 119.9
C31 C30 H30 119.9
C32 C31 C30 118.2(8)
C32 C31 C34 119.7(11)
C30 C31 C34 122.1(11)
C31 C32 C33 120.4(9)
C31 C32 H32 119.8
C33 C32 H32 119.8
C32 C33 C28 122.0(8)
C32 C33 H33 119.0
C28 C33 H33 119.0
C35 C34 C31 176.2(15)
C34 C35 C36 179.6(16)
C49 C36 C37 125.1(12)
C49 C36 C35 120.0(14)
C37 C36 C35 114.9(15)
C38 C37 C36 115.9(17)
C38 C37 H37 122.1
C36 C37 H37 122.1
C39 C38 C37 122.0(18)
C39 C38 H38 119.0
C37 C38 H38 119.0
C38 C39 C50 122.6(13)
C38 C39 C40 120.1(18)
C50 C39 C40 117.3(17)
C41 C40 C39 113.1(19)
C41 C40 H40 123.5
C39 C40 H40 123.5
C40 C41 C42 137(2)
C40 C41 H41 111.6
C42 C41 H41 111.6
C43 C42 C41 137(2)
C43 C42 C51 111(2)
C41 C42 C51 112.2(18)
C42 C43 C44 136(2)
C42 C43 H43 112.0
C44 C43 H43 111.9
C43 C44 C45 113.1(18)
C43 C44 H44 123.4
C45 C44 H44 123.4
C46 C45 C44 118(2)
C46 C45 H45 120.9
C44 C45 H45 120.9
C45 C46 C51 122.5(19)
C45 C46 C47 123(2)
C51 C46 C47 114.5(18)
C48 C47 C46 120.0(19)
C48 C47 H47 120.0
C46 C47 H47 120.0
C47 C48 C49 126.8(15)
C47 C48 H48 116.6
C49 C48 H48 116.6
C36 C49 C48 127.6(12)
C36 C49 C50 120.4(15)
C48 C49 C50 112.0(15)
C51 C50 C49 121.1(17)
C51 C50 C39 124.9(14)
C49 C50 C39 114.0(15)
C50 C51 C46 125.5(16)
C50 C51 C42 115(2)
C46 C51 C42 119.0(18)

loop_
_geom_bond_atom_site_label_1
_geom_bond_atom_site_label_2
_geom_bond_distance
Ir1 C22 1.968(8)
Ir1 C11 1.993(7)
Ir1 N2 2.032(6)
Ir1 N1 2.044(6)
Ir1 O2 2.146(5)
Ir1 O1 2.149(4)
O1 C26 1.263(8)
O2 C24 1.265(8)
N1 C1 1.347(10)
N1 C5 1.368(9)
N2 C12 1.359(8)
N2 C16 1.367(9)
C1 C2 1.372(11)
C1 H1 0.9300
C2 C3 1.386(13)
C2 H2 0.9300
C3 C4 1.369(13)
C3 H3 0.9300
C4 C5 1.395(11)
C4 H4 0.9300
C5 C6 1.451(11)
C6 C7 1.389(11)
C6 C11 1.415(10)
C7 C8 1.407(14)
C7 H7 0.9300
C8 C9 1.351(14)
C8 H8 0.9300
C9 C10 1.385(10)
C9 H9 0.9300
C10 C11 1.410(10)
C10 H10 0.9300
C12 C13 1.363(10)
C12 H12 0.9300
C13 C14 1.393(12)
C13 H13 0.9300
C14 C15 1.373(11)
C14 H14 0.9300
C15 C16 1.389(10)
C15 H15 0.9300
C16 C17 1.468(9)
C17 C18 1.394(10)
C17 C22 1.456(10)
C18 C19 1.405(12)
C18 H18 0.9300
C19 C20 1.359(14)
C19 H19 0.9300
C20 C21 1.365(11)
C20 H20 0.9300
C21 C22 1.382(9)
C21 H21 0.9300
C23 C26 1.408(9)
C23 C24 1.429(9)
C23 C28 1.492(9)
C24 C25 1.513(9)
C25 H25A 0.9600
C25 H25B 0.9600
C25 H25C 0.9600
C26 C27 1.520(8)
C27 H27A 0.9600
C27 H27B 0.9600
C27 H27C 0.9600
C28 C29 1.388(10)
C28 C33 1.405(10)
C29 C30 1.355(13)
C29 H29 0.9300
C30 C31 1.394(14)
C30 H30 0.9300
C31 C32 1.374(14)
C31 C34 1.441(13)
C32 C33 1.399(12)
C32 H32 0.9300
C33 H33 0.9300
C34 C35 1.188(14)
C35 C36 1.451(15)
C36 C49 1.33(2)
C36 C37 1.44(2)
C37 C38 1.402(18)
C37 H37 0.9300
C38 C39 1.36(2)
C38 H38 0.9300
C39 C50 1.49(2)
C39 C40 1.491(18)
C40 C41 1.28(2)
C40 H40 0.9300
C41 C42 1.38(3)
C41 H41 0.9300
C42 C43 1.27(2)
C42 C51 1.56(2)
C43 C44 1.36(3)
C43 H43 0.9300
C44 C45 1.51(3)
C44 H44 0.9300
C45 C46 1.37(2)
C45 H45 0.9300
C46 C51 1.41(3)
C46 C47 1.46(2)
C47 C48 1.36(2)
C47 H47 0.9300
C48 C49 1.45(2)
C48 H48 0.9300
C49 C50 1.466(15)
C50 C51 1.38(2)

loop_
_geom_torsion_atom_site_label_1
_geom_torsion_atom_site_label_2
_geom_torsion_atom_site_label_3
_geom_torsion_atom_site_label_4
_geom_torsion
C22 Ir1 O1 C26 -168.2(5)
N2 Ir1 O1 C26 110.3(5)
N1 Ir1 O1 C26 -73.7(5)
O2 Ir1 O1 C26 15.0(5)
C11 Ir1 O2 C24 161.7(5)
N2 Ir1 O2 C24 -101.7(5)
N1 Ir1 O2 C24 81.1(5)
O1 Ir1 O2 C24 -12.9(5)
C22 Ir1 N1 C1 85.2(6)
C11 Ir1 N1 C1 174.3(6)
O2 Ir1 N1 C1 -95.1(6)
O1 Ir1 N1 C1 -9.7(6)
C22 Ir1 N1 C5 -90.6(5)
C11 Ir1 N1 C5 -1.5(5)
O2 Ir1 N1 C5 89.1(5)
O1 Ir1 N1 C5 174.5(5)
C22 Ir1 N2 C12 -175.8(5)
C11 Ir1 N2 C12 95.4(5)
O2 Ir1 N2 C12 4.3(5)
O1 Ir1 N2 C12 -81.0(5)
C22 Ir1 N2 C16 2.5(5)
C11 Ir1 N2 C16 -86.3(5)
O2 Ir1 N2 C16 -177.4(4)
O1 Ir1 N2 C16 97.3(5)
C5 N1 C1 C2 -0.9(11)
Ir1 N1 C1 C2 -176.5(6)
N1 C1 C2 C3 -1.5(13)
C1 C2 C3 C4 2.7(14)
C2 C3 C4 C5 -1.6(13)
C1 N1 C5 C4 2.0(10)
Ir1 N1 C5 C4 178.0(5)
C1 N1 C5 C6 -175.4(6)
Ir1 N1 C5 C6 0.6(7)
C3 C4 C5 N1 -0.8(11)
C3 C4 C5 C6 176.2(8)
N1 C5 C6 C7 -178.8(7)
C4 C5 C6 C7 4.1(12)
N1 C5 C6 C11 1.2(9)
C4 C5 C6 C11 -176.0(7)
C11 C6 C7 C8 0.5(12)
C5 C6 C7 C8 -179.5(7)
C6 C7 C8 C9 -0.2(13)
C7 C8 C9 C10 0.6(14)
C8 C9 C10 C11 -1.4(13)
C9 C10 C11 C6 1.6(10)
C9 C10 C11 Ir1 -176.9(6)
C7 C6 C11 C10 -1.2(10)
C5 C6 C11 C10 178.8(6)
C7 C6 C11 Ir1 177.5(6)
C5 C6 C11 Ir1 -2.5(8)
C22 Ir1 C11 C10 -85.1(6)
N2 Ir1 C11 C10 -3.6(6)
N1 Ir1 C11 C10 -179.3(6)
O2 Ir1 C11 C10 91.7(6)
C22 Ir1 C11 C6 96.3(5)
N2 Ir1 C11 C6 177.9(5)
N1 Ir1 C11 C6 2.1(5)
O2 Ir1 C11 C6 -86.8(5)
C16 N2 C12 C13 1.8(10)
Ir1 N2 C12 C13 -179.9(5)
N2 C12 C13 C14 -0.8(11)
C12 C13 C14 C15 0.6(12)
C13 C14 C15 C16 -1.3(12)
C12 N2 C16 C15 -2.5(10)
Ir1 N2 C16 C15 179.0(5)
C12 N2 C16 C17 178.1(5)
Ir1 N2 C16 C17 -0.3(7)
C14 C15 C16 N2 2.4(12)
C14 C15 C16 C17 -178.3(7)
N2 C16 C17 C18 178.7(7)
C15 C16 C17 C18 -0.7(12)
N2 C16 C17 C22 -3.0(9)
C15 C16 C17 C22 177.6(7)
C22 C17 C18 C19 -0.6(12)
C16 C17 C18 C19 177.5(7)
C17 C18 C19 C20 -0.6(14)
C18 C19 C20 C21 2.1(16)
C19 C20 C21 C22 -2.4(16)
C20 C21 C22 C17 1.1(12)
C20 C21 C22 Ir1 177.4(7)
C18 C17 C22 C21 0.4(10)
C16 C17 C22 C21 -177.9(6)
C18 C17 C22 Ir1 -176.6(6)
C16 C17 C22 Ir1 5.1(8)
C11 Ir1 C22 C21 -83.7(7)
N2 Ir1 C22 C21 179.6(8)
N1 Ir1 C22 C21 -3.2(8)
O1 Ir1 C22 C21 91.1(7)
C11 Ir1 C22 C17 92.6(5)
N2 Ir1 C22 C17 -4.1(5)
N1 Ir1 C22 C17 173.1(5)
O1 Ir1 C22 C17 -92.6(5)
Ir1 O2 C24 C23 3.0(9)
Ir1 O2 C24 C25 -174.6(4)
C26 C23 C24 O2 12.1(10)
C28 C23 C24 O2 -171.1(6)
C26 C23 C24 C25 -170.3(6)
C28 C23 C24 C25 6.5(9)
Ir1 O1 C26 C23 -7.4(9)
Ir1 O1 C26 C27 171.6(4)
C24 C23 C26 O1 -9.7(10)
C28 C23 C26 O1 173.5(6)
C24 C23 C26 C27 171.3(6)
C28 C23 C26 C27 -5.4(9)
C26 C23 C28 C29 -94.7(8)
C24 C23 C28 C29 88.3(8)
C26 C23 C28 C33 84.7(9)
C24 C23 C28 C33 -92.3(8)
C33 C28 C29 C30 -0.8(14)
C23 C28 C29 C30 178.6(9)
C28 C29 C30 C31 0.6(17)
C29 C30 C31 C32 2.3(16)
C29 C30 C31 C34 -179.1(10)
C30 C31 C32 C33 -4.9(15)
C34 C31 C32 C33 176.5(9)
C31 C32 C33 C28 4.9(14)
C29 C28 C33 C32 -1.9(12)
C23 C28 C33 C32 178.6(8)
C49 C36 C37 C38 2(2)
C35 C36 C37 C38 -178.2(12)
C36 C37 C38 C39 1(2)
C37 C38 C39 C50 -3(2)
C37 C38 C39 C40 179.5(14)
C38 C39 C40 C41 179.3(16)
C50 C39 C40 C41 1(2)
C39 C40 C41 C42 -6(3)
C40 C41 C42 C43 -178(2)
C40 C41 C42 C51 8(3)
C41 C42 C43 C44 -176(2)
C51 C42 C43 C44 -1(3)
C42 C43 C44 C45 0(4)
C43 C44 C45 C46 1(3)
C44 C45 C46 C51 -1(3)
C44 C45 C46 C47 -179.1(15)
C45 C46 C47 C48 -179.4(15)
C51 C46 C47 C48 2(2)
C46 C47 C48 C49 -3(2)
C37 C36 C49 C48 177.9(12)
C35 C36 C49 C48 -1.8(18)
C37 C36 C49 C50 -2.3(19)
C35 C36 C49 C50 177.9(10)
C47 C48 C49 C36 -178.1(13)
C47 C48 C49 C50 2.1(17)
C36 C49 C50 C51 179.8(12)
C48 C49 C50 C51 -0.4(15)
C36 C49 C50 C39 0.1(15)
C48 C49 C50 C39 179.9(9)
C38 C39 C50 C51 -177.4(14)
C40 C39 C50 C51 0.5(19)
C38 C39 C50 C49 2.4(18)
C40 C39 C50 C49 -179.8(11)
C49 C50 C51 C46 0(2)
C39 C50 C51 C46 179.4(12)
C49 C50 C51 C42 -178.8(9)
C39 C50 C51 C42 1.0(18)
C45 C46 C51 C50 -179.0(14)
C47 C46 C51 C50 -1(2)
C45 C46 C51 C42 -1(2)
C47 C46 C51 C42 177.9(11)
C43 C42 C51 C50 -180.0(13)
C41 C42 C51 C50 -4.0(18)
C43 C42 C51 C46 1(2)
C41 C42 C51 C46 177.4(14)
